data_2230977
loop_
_publ_author_name
'Feng, Xiu-Ling'
'Zhang, Yu-Ping'

_publ_section_title
;
 \
 (4,5-Diazafluoren-9-one-\k^2^<i>N</i>,<i>N</i>')bis(1<i>H</i>-imidazole-\
 \k<i>N</i>^3^)bis(thiocyanato-\k<i>N</i>)cobalt(II)
;
_journal_coeditor_code QM2016
_journal_issue 9
_journal_name_full 'Acta Crystallographica, Section E'
_journal_page_first m1171
_journal_page_last m1171
_journal_paper_doi 10.1107/S1600536811029060
_journal_volume 67
_journal_year 2011
_chemical_formula_iupac '[Co (N C S)2 (C3 H4 N2)2 (C11 H6 N2 O)]'
_chemical_formula_moiety 'C19 H14 Co N8 O S2'
_chemical_formula_sum 'C19 H14 Co N8 O S2'
_chemical_formula_weight 493.43
_chemical_name_systematic
;
(4,5-Diazafluoren-9-one-\k^2^<i>N</i>,<i>N</i>')bis(1<i>H</i>-imidazole-
\k<i>N</i>^3^)bis(thiocyanato-\k<i>N</i>)cobalt(II)
;
_space_group_IT_number 2
_symmetry_cell_setting triclinic
_symmetry_space_group_name_Hall '-P 1'
_symmetry_space_group_name_H-M 'P -1'
_atom_sites_solution_hydrogens geom
_atom_sites_solution_primary direct
_atom_sites_solution_secondary difmap
_audit_creation_method SHELXL-97
_cell_angle_alpha 71.5780(10)
_cell_angle_beta 70.5820(10)
_cell_angle_gamma 73.931(2)
_cell_formula_units_Z 2
_cell_length_a 9.2239(9)
_cell_length_b 10.9200(10)
_cell_length_c 11.9441(12)
_cell_measurement_reflns_used 1602
_cell_measurement_temperature 298(2)
_cell_measurement_theta_max 22.858
_cell_measurement_theta_min 2.371
_cell_volume 1056.48(18)
_computing_cell_refinement 'SAINT (Bruker, 2002)'
_computing_data_collection 'SMART (Bruker, 2002)'
_computing_data_reduction 'SAINT (Bruker, 2002)'
_computing_molecular_graphics 'SHELXTL (Sheldrick, 2008)'
_computing_publication_material 'SHELXTL (Sheldrick, 2008)'
_computing_structure_refinement 'SHELXL97 (Sheldrick, 2008)'
_computing_structure_solution 'SHELXS97 (Sheldrick, 2008)'
_diffrn_ambient_temperature 298(2)
_diffrn_measured_fraction_theta_full 0.979
_diffrn_measured_fraction_theta_max 0.979
_diffrn_measurement_device_type 'Bruker SMART CCD area-detector'
_diffrn_measurement_method '\f and \w'
_diffrn_radiation_monochromator graphite
_diffrn_radiation_source 'fine-focus sealed tube'
_diffrn_radiation_type MoK\a
_diffrn_radiation_wavelength 0.71073
_diffrn_reflns_av_R_equivalents 0.0410
_diffrn_reflns_av_sigmaI/netI 0.0961
_diffrn_reflns_limit_h_max 10
_diffrn_reflns_limit_h_min -10
_diffrn_reflns_limit_k_max 10
_diffrn_reflns_limit_k_min -12
_diffrn_reflns_limit_l_max 11
_diffrn_reflns_limit_l_min -14
_diffrn_reflns_number 5357
_diffrn_reflns_theta_full 25.01
_diffrn_reflns_theta_max 25.01
_diffrn_reflns_theta_min 2.38
_exptl_absorpt_coefficient_mu 1.039
_exptl_absorpt_correction_T_max 0.7456
_exptl_absorpt_correction_T_min 0.7124
_exptl_absorpt_correction_type multi-scan
_exptl_absorpt_process_details '(SADABS; Sheldrick, 1996)'
_exptl_crystal_colour red
_exptl_crystal_density_diffrn 1.551
_exptl_crystal_density_method 'not measured'
_exptl_crystal_description block
_exptl_crystal_F_000 502
_exptl_crystal_size_max 0.35
_exptl_crystal_size_mid 0.33
_exptl_crystal_size_min 0.30
_refine_diff_density_max 1.103
_refine_diff_density_min -0.495
_refine_ls_extinction_method none
_refine_ls_goodness_of_fit_ref 1.061
_refine_ls_hydrogen_treatment constr
_refine_ls_matrix_type full
_refine_ls_number_parameters 280
_refine_ls_number_reflns 3633
_refine_ls_number_restraints 0
_refine_ls_restrained_S_all 1.061
_refine_ls_R_factor_all 0.1144
_refine_ls_R_factor_gt 0.0624
_refine_ls_shift/su_max 0.001
_refine_ls_shift/su_mean 0.000
_refine_ls_structure_factor_coef Fsqd
_refine_ls_weighting_details 'calc w=1/[\s^2^(Fo^2^)+(0.0844P)^2^+0.3689P] where P=(Fo^2^+2Fc^2^)/3'
_refine_ls_weighting_scheme calc
_refine_ls_wR_factor_gt 0.1478
_refine_ls_wR_factor_ref 0.1915
_reflns_number_gt 2208
_reflns_number_total 3633
_reflns_threshold_expression I>2\s(I)
_cod_data_source_file qm2016.cif
_cod_data_source_block I
_cod_database_code 2230977
_cod_database_fobs_code 2230977

loop_
_symmetry_equiv_pos_as_xyz
'x, y, z'
'-x, -y, -z'

loop_
_atom_site_type_symbol
_atom_site_label
_atom_site_fract_x
_atom_site_fract_y
_atom_site_fract_z
_atom_site_U_iso_or_equiv
_atom_site_adp_type
_atom_site_calc_flag
_atom_site_refinement_flags
_atom_site_occupancy
_atom_site_symmetry_multiplicity
_atom_site_disorder_assembly
_atom_site_disorder_group
Co Co1 0.20940(9) 0.77893(7) 0.26794(7) 0.0446(3) Uani d . 1 1 . .
N N1 0.3058(5) 0.5787(4) 0.3693(4) 0.0460(12) Uani d . 1 1 . .
N N2 0.4108(6) 0.7047(5) 0.1105(4) 0.0478(12) Uani d . 1 1 . .
N N3 0.0422(6) 0.8171(5) 0.4280(5) 0.0497(12) Uani d . 1 1 . .
N N4 -0.1818(7) 0.8644(6) 0.5558(6) 0.0788(18) Uani d . 1 1 . .
H H4 -0.2815 0.8844 0.5855 0.095 Uiso calc R 1 1 . .
N N5 0.1501(6) 0.9610(5) 0.1485(4) 0.0491(12) Uani d . 1 1 . .
N N6 0.0312(10) 1.1390(7) 0.0524(7) 0.127(3) Uani d . 1 1 . .
H H6 -0.0451 1.1975 0.0306 0.152 Uiso calc R 1 1 . .
N N7 0.3778(6) 0.8478(5) 0.2960(5) 0.0529(13) Uani d . 1 1 . .
N N8 0.0626(6) 0.6936(5) 0.2310(4) 0.0545(13) Uani d . 1 1 . .
O O1 0.7400(6) 0.2887(5) 0.1886(5) 0.0799(15) Uani d . 1 1 . .
S S1 0.5575(2) 1.00788(17) 0.30595(16) 0.0623(5) Uani d . 1 1 . .
S S2 -0.0800(3) 0.5262(2) 0.19374(19) 0.0811(6) Uani d . 1 1 . .
C C1 0.6403(7) 0.3839(6) 0.2030(6) 0.0544(16) Uani d . 1 1 . .
C C2 0.4267(7) 0.5249(5) 0.2920(5) 0.0438(14) Uani d . 1 1 . .
C C3 0.5196(7) 0.4031(6) 0.3187(6) 0.0504(15) Uani d . 1 1 . .
C C4 0.4827(8) 0.3284(6) 0.4362(6) 0.0604(18) Uani d . 1 1 . .
H H4A 0.5395 0.2441 0.4589 0.072 Uiso calc R 1 1 . .
C C5 0.3613(8) 0.3810(6) 0.5177(6) 0.0618(17) Uani d . 1 1 . .
H H5 0.3358 0.3333 0.5989 0.074 Uiso calc R 1 1 . .
C C6 0.2745(8) 0.5030(6) 0.4839(6) 0.0596(17) Uani d . 1 1 . .
H H6A 0.1901 0.5349 0.5429 0.071 Uiso calc R 1 1 . .
C C7 0.4808(6) 0.5879(5) 0.1624(5) 0.0428(13) Uani d . 1 1 . .
C C8 0.6092(7) 0.5069(6) 0.1082(6) 0.0524(15) Uani d . 1 1 . .
C C9 0.6755(8) 0.5511(7) -0.0145(6) 0.0619(18) Uani d . 1 1 . .
H H9 0.7641 0.5015 -0.0564 0.074 Uiso calc R 1 1 . .
C C10 0.6061(9) 0.6712(7) -0.0729(6) 0.0664(19) Uani d . 1 1 . .
H H10 0.6483 0.7043 -0.1561 0.080 Uiso calc R 1 1 . .
C C11 0.4755(8) 0.7435(6) -0.0107(6) 0.0569(17) Uani d . 1 1 . .
H H11 0.4294 0.8231 -0.0543 0.068 Uiso calc R 1 1 . .
C C12 -0.1081(8) 0.8433(7) 0.4456(6) 0.0650(18) Uani d . 1 1 . .
H H12 -0.1580 0.8470 0.3883 0.078 Uiso calc R 1 1 . .
C C13 -0.0723(11) 0.8488(8) 0.6116(7) 0.080(2) Uani d . 1 1 . .
H H13 -0.0890 0.8560 0.6906 0.096 Uiso calc R 1 1 . .
C C14 0.0648(9) 0.8211(7) 0.5327(6) 0.0653(18) Uani d . 1 1 . .
H H14 0.1619 0.8066 0.5472 0.078 Uiso calc R 1 1 . .
C C15 0.0177(10) 1.0259(8) 0.1344(8) 0.101(3) Uani d . 1 1 . .
H H15 -0.0766 0.9975 0.1763 0.121 Uiso calc R 1 1 . .
C C16 0.1769(11) 1.1482(8) 0.0101(7) 0.081(2) Uani d . 1 1 . .
H H16 0.2211 1.2159 -0.0501 0.097 Uiso calc R 1 1 . .
C C17 0.2483(9) 1.0393(7) 0.0720(7) 0.073(2) Uani d . 1 1 . .
H H17 0.3557 1.0192 0.0633 0.088 Uiso calc R 1 1 . .
C C18 0.4548(7) 0.9133(6) 0.2987(5) 0.0457(14) Uani d . 1 1 . .
C C19 0.0036(7) 0.6238(6) 0.2169(5) 0.0453(14) Uani d . 1 1 . .

loop_
_atom_site_aniso_label
_atom_site_aniso_U_11
_atom_site_aniso_U_22
_atom_site_aniso_U_33
_atom_site_aniso_U_12
_atom_site_aniso_U_13
_atom_site_aniso_U_23
Co1 0.0439(5) 0.0449(5) 0.0449(5) -0.0073(4) -0.0116(4) -0.0120(4)
N1 0.050(3) 0.044(3) 0.041(3) -0.006(2) -0.012(2) -0.009(2)
N2 0.051(3) 0.047(3) 0.044(3) -0.017(2) -0.010(2) -0.007(2)
N3 0.051(3) 0.047(3) 0.053(3) -0.008(2) -0.011(2) -0.020(2)
N4 0.061(4) 0.077(4) 0.083(5) -0.012(3) 0.015(4) -0.035(4)
N5 0.047(3) 0.049(3) 0.049(3) -0.004(3) -0.015(2) -0.012(2)
N6 0.091(6) 0.097(6) 0.112(7) 0.028(5) -0.023(5) 0.036(5)
N7 0.050(3) 0.054(3) 0.058(3) -0.010(3) -0.019(3) -0.013(3)
N8 0.055(3) 0.060(3) 0.052(3) -0.015(3) -0.013(3) -0.017(3)
O1 0.060(3) 0.063(3) 0.109(4) 0.007(3) -0.014(3) -0.037(3)
S1 0.0569(11) 0.0710(11) 0.0654(12) -0.0240(9) -0.0175(9) -0.0143(9)
S2 0.0812(14) 0.1021(15) 0.0758(13) -0.0518(12) -0.0018(11) -0.0342(12)
C1 0.044(4) 0.053(4) 0.070(5) -0.007(3) -0.013(3) -0.026(4)
C2 0.044(3) 0.043(3) 0.045(4) -0.010(3) -0.010(3) -0.012(3)
C3 0.051(4) 0.045(3) 0.056(4) -0.006(3) -0.018(3) -0.014(3)
C4 0.065(5) 0.045(4) 0.065(5) -0.005(3) -0.025(4) 0.000(3)
C5 0.070(5) 0.052(4) 0.054(4) -0.013(4) -0.013(4) -0.002(3)
C6 0.065(4) 0.060(4) 0.045(4) -0.013(3) -0.006(3) -0.009(3)
C7 0.043(3) 0.047(3) 0.043(3) -0.011(3) -0.010(3) -0.017(3)
C8 0.043(4) 0.058(4) 0.057(4) -0.014(3) -0.007(3) -0.020(3)
C9 0.056(4) 0.073(5) 0.058(4) -0.022(4) 0.005(3) -0.032(4)
C10 0.072(5) 0.077(5) 0.053(4) -0.037(4) -0.002(4) -0.015(4)
C11 0.066(5) 0.058(4) 0.048(4) -0.026(3) -0.012(3) -0.008(3)
C12 0.051(4) 0.077(5) 0.066(5) -0.009(4) -0.010(4) -0.027(4)
C13 0.096(6) 0.083(5) 0.057(5) -0.014(5) -0.003(5) -0.033(4)
C14 0.067(5) 0.070(4) 0.063(5) -0.006(4) -0.020(4) -0.026(4)
C15 0.060(5) 0.099(6) 0.090(6) 0.007(5) -0.013(5) 0.021(5)
C16 0.089(6) 0.069(5) 0.077(6) -0.022(5) -0.031(5) 0.008(4)
C17 0.067(5) 0.064(5) 0.081(5) -0.021(4) -0.027(4) 0.007(4)
C18 0.043(4) 0.051(4) 0.034(3) 0.003(3) -0.011(3) -0.008(3)
C19 0.051(4) 0.055(4) 0.025(3) -0.013(3) -0.006(3) -0.005(3)

loop_
_atom_type_symbol
_atom_type_description
_atom_type_scat_dispersion_real
_atom_type_scat_dispersion_imag
_atom_type_scat_source
C C 0.0033 0.0016 'International Tables Vol C Tables 4.2.6.8 and 6.1.1.4'
H H 0.0000 0.0000 'International Tables Vol C Tables 4.2.6.8 and 6.1.1.4'
N N 0.0061 0.0033 'International Tables Vol C Tables 4.2.6.8 and 6.1.1.4'
O O 0.0106 0.0060 'International Tables Vol C Tables 4.2.6.8 and 6.1.1.4'
S S 0.1246 0.1234 'International Tables Vol C Tables 4.2.6.8 and 6.1.1.4'
Co Co 0.3494 0.9721 'International Tables Vol C Tables 4.2.6.8 and 6.1.1.4'

loop_
_geom_angle_atom_site_label_1
_geom_angle_atom_site_label_2
_geom_angle_atom_site_label_3
_geom_angle_site_symmetry_1
_geom_angle_site_symmetry_3
_geom_angle
_geom_angle_publ_flag
N7 Co1 N8 . . 173.1(2) ?
N7 Co1 N3 . . 93.6(2) ?
N8 Co1 N3 . . 92.08(19) ?
N7 Co1 N5 . . 90.24(19) ?
N8 Co1 N5 . . 92.91(19) ?
N3 Co1 N5 . . 97.45(19) ?
N7 Co1 N1 . . 87.91(18) ?
N8 Co1 N1 . . 88.00(19) ?
N3 Co1 N1 . . 91.82(18) ?
N5 Co1 N1 . . 170.65(18) ?
N7 Co1 N2 . . 85.39(18) ?
N8 Co1 N2 . . 88.39(18) ?
N3 Co1 N2 . . 170.70(18) ?
N5 Co1 N2 . . 91.80(18) ?
N1 Co1 N2 . . 78.92(17) ?
C2 N1 C6 . . 114.3(5) ?
C2 N1 Co1 . . 108.3(4) ?
C6 N1 Co1 . . 137.4(4) ?
C7 N2 C11 . . 113.5(5) ?
C7 N2 Co1 . . 105.9(4) ?
C11 N2 Co1 . . 140.5(4) ?
C12 N3 C14 . . 105.3(6) ?
C12 N3 Co1 . . 125.9(4) ?
C14 N3 Co1 . . 128.8(4) ?
C12 N4 C13 . . 107.0(6) ?
C12 N4 H4 . . 126.5 ?
C13 N4 H4 . . 126.5 ?
C15 N5 C17 . . 103.3(6) ?
C15 N5 Co1 . . 130.3(5) ?
C17 N5 Co1 . . 126.3(4) ?
C16 N6 C15 . . 109.3(7) ?
C16 N6 H6 . . 125.3 ?
C15 N6 H6 . . 125.3 ?
C18 N7 Co1 . . 164.4(5) ?
C19 N8 Co1 . . 165.8(5) ?
O1 C1 C8 . . 127.0(6) ?
O1 C1 C3 . . 127.4(6) ?
C8 C1 C3 . . 105.6(5) ?
N1 C2 C3 . . 126.5(6) ?
N1 C2 C7 . . 124.0(5) ?
C3 C2 C7 . . 109.5(5) ?
C4 C3 C2 . . 117.5(6) ?
C4 C3 C1 . . 135.0(6) ?
C2 C3 C1 . . 107.5(6) ?
C5 C4 C3 . . 117.5(6) ?
C5 C4 H4A . . 121.2 ?
C3 C4 H4A . . 121.2 ?
C4 C5 C6 . . 121.4(7) ?
C4 C5 H5 . . 119.3 ?
C6 C5 H5 . . 119.3 ?
N1 C6 C5 . . 122.8(6) ?
N1 C6 H6A . . 118.6 ?
C5 C6 H6A . . 118.6 ?
N2 C7 C8 . . 127.8(6) ?
N2 C7 C2 . . 122.7(5) ?
C8 C7 C2 . . 109.4(5) ?
C9 C8 C7 . . 117.2(6) ?
C9 C8 C1 . . 134.9(6) ?
C7 C8 C1 . . 107.9(5) ?
C10 C9 C8 . . 117.2(6) ?
C10 C9 H9 . . 121.4 ?
C8 C9 H9 . . 121.4 ?
C9 C10 C11 . . 121.1(7) ?
C9 C10 H10 . . 119.4 ?
C11 C10 H10 . . 119.4 ?
N2 C11 C10 . . 123.1(6) ?
N2 C11 H11 . . 118.5 ?
C10 C11 H11 . . 118.5 ?
N3 C12 N4 . . 111.4(6) ?
N3 C12 H12 . . 124.3 ?
N4 C12 H12 . . 124.3 ?
C14 C13 N4 . . 106.7(7) ?
C14 C13 H13 . . 126.6 ?
N4 C13 H13 . . 126.6 ?
C13 C14 N3 . . 109.6(7) ?
C13 C14 H14 . . 125.2 ?
N3 C14 H14 . . 125.2 ?
N5 C15 N6 . . 111.0(8) ?
N5 C15 H15 . . 124.5 ?
N6 C15 H15 . . 124.5 ?
N6 C16 C17 . . 103.7(7) ?
N6 C16 H16 . . 128.2 ?
C17 C16 H16 . . 128.2 ?
C16 C17 N5 . . 112.6(7) ?
C16 C17 H17 . . 123.7 ?
N5 C17 H17 . . 123.7 ?
N7 C18 S1 . . 177.9(6) ?
N8 C19 S2 . . 178.7(5) ?

loop_
_geom_bond_atom_site_label_1
_geom_bond_atom_site_label_2
_geom_bond_site_symmetry_2
_geom_bond_distance
_geom_bond_publ_flag
Co1 N7 . 2.060(5) ?
Co1 N8 . 2.062(5) ?
Co1 N3 . 2.096(5) ?
Co1 N5 . 2.100(5) ?
Co1 N1 . 2.237(4) ?
Co1 N2 . 2.335(5) ?
N1 C2 . 1.318(7) ?
N1 C6 . 1.339(7) ?
N2 C7 . 1.319(7) ?
N2 C11 . 1.345(7) ?
N3 C12 . 1.293(8) ?
N3 C14 . 1.350(8) ?
N4 C12 . 1.325(8) ?
N4 C13 . 1.332(9) ?
N4 H4 . 0.8600 ?
N5 C15 . 1.267(8) ?
N5 C17 . 1.331(8) ?
N6 C16 . 1.289(10) ?
N6 C15 . 1.319(9) ?
N6 H6 . 0.8600 ?
N7 C18 . 1.152(7) ?
N8 C19 . 1.130(7) ?
O1 C1 . 1.197(7) ?
S1 C18 . 1.619(7) ?
S2 C19 . 1.610(6) ?
C1 C8 . 1.487(9) ?
C1 C3 . 1.492(8) ?
C2 C3 . 1.374(8) ?
C2 C7 . 1.457(8) ?
C3 C4 . 1.365(8) ?
C4 C5 . 1.344(9) ?
C4 H4A . 0.9300 ?
C5 C6 . 1.365(9) ?
C5 H5 . 0.9300 ?
C6 H6A . 0.9300 ?
C7 C8 . 1.370(8) ?
C8 C9 . 1.369(8) ?
C9 C10 . 1.367(10) ?
C9 H9 . 0.9300 ?
C10 C11 . 1.370(9) ?
C10 H10 . 0.9300 ?
C11 H11 . 0.9300 ?
C12 H12 . 0.9300 ?
C13 C14 . 1.325(10) ?
C13 H13 . 0.9300 ?
C14 H14 . 0.9300 ?
C15 H15 . 0.9300 ?
C16 C17 . 1.315(9) ?
C16 H16 . 0.9300 ?
C17 H17 . 0.9300 ?

loop_
_geom_hbond_atom_site_label_D
_geom_hbond_atom_site_label_H
_geom_hbond_atom_site_label_A
_geom_hbond_site_symmetry_A
_geom_hbond_distance_DH
_geom_hbond_distance_HA
_geom_hbond_distance_DA
_geom_hbond_angle_DHA
N6 H6 O1 1_465 0.86 2.47 2.980(10) 119

loop_
_geom_torsion_atom_site_label_1
_geom_torsion_atom_site_label_2
_geom_torsion_atom_site_label_3
_geom_torsion_atom_site_label_4
_geom_torsion_site_symmetry_1
_geom_torsion_site_symmetry_2
_geom_torsion_site_symmetry_3
_geom_torsion_site_symmetry_4
_geom_torsion
_geom_torsion_publ_flag
N7 Co1 N1 C2 . . . . -83.4(4) ?
N8 Co1 N1 C2 . . . . 91.1(4) ?
N3 Co1 N1 C2 . . . . -176.9(4) ?
N2 Co1 N1 C2 . . . . 2.3(4) ?
N7 Co1 N1 C6 . . . . 95.8(6) ?
N8 Co1 N1 C6 . . . . -89.7(6) ?
N3 Co1 N1 C6 . . . . 2.3(6) ?
N2 Co1 N1 C6 . . . . -178.5(6) ?
N7 Co1 N2 C7 . . . . 86.0(4) ?
N8 Co1 N2 C7 . . . . -91.1(4) ?
N5 Co1 N2 C7 . . . . 176.1(4) ?
N1 Co1 N2 C7 . . . . -2.8(3) ?
N7 Co1 N2 C11 . . . . -92.8(6) ?
N8 Co1 N2 C11 . . . . 90.2(6) ?
N5 Co1 N2 C11 . . . . -2.7(6) ?
N1 Co1 N2 C11 . . . . 178.5(6) ?
N7 Co1 N3 C12 . . . . 151.9(5) ?
N8 Co1 N3 C12 . . . . -32.0(6) ?
N5 Co1 N3 C12 . . . . 61.2(6) ?
N1 Co1 N3 C12 . . . . -120.1(5) ?
N7 Co1 N3 C14 . . . . -27.4(6) ?
N8 Co1 N3 C14 . . . . 148.7(5) ?
N5 Co1 N3 C14 . . . . -118.1(5) ?
N1 Co1 N3 C14 . . . . 60.6(5) ?
N7 Co1 N5 C15 . . . . -141.3(7) ?
N8 Co1 N5 C15 . . . . 44.9(7) ?
N3 Co1 N5 C15 . . . . -47.6(7) ?
N2 Co1 N5 C15 . . . . 133.3(7) ?
N7 Co1 N5 C17 . . . . 35.0(6) ?
N8 Co1 N5 C17 . . . . -138.8(6) ?
N3 Co1 N5 C17 . . . . 128.7(6) ?
N2 Co1 N5 C17 . . . . -50.4(6) ?
N3 Co1 N7 C18 . . . . -84.9(19) ?
N5 Co1 N7 C18 . . . . 12.5(19) ?
N1 Co1 N7 C18 . . . . -176.6(19) ?
N2 Co1 N7 C18 . . . . 104.3(19) ?
N3 Co1 N8 C19 . . . . -110(2) ?
N5 Co1 N8 C19 . . . . 153(2) ?
N1 Co1 N8 C19 . . . . -18(2) ?
N2 Co1 N8 C19 . . . . 61(2) ?
C6 N1 C2 C3 . . . . -0.4(8) ?
Co1 N1 C2 C3 . . . . 179.0(5) ?
C6 N1 C2 C7 . . . . 178.9(5) ?
Co1 N1 C2 C7 . . . . -1.7(6) ?
N1 C2 C3 C4 . . . . 1.2(9) ?
C7 C2 C3 C4 . . . . -178.2(5) ?
N1 C2 C3 C1 . . . . 179.5(5) ?
C7 C2 C3 C1 . . . . 0.1(6) ?
O1 C1 C3 C4 . . . . -0.2(12) ?
C8 C1 C3 C4 . . . . 178.7(7) ?
O1 C1 C3 C2 . . . . -178.1(6) ?
C8 C1 C3 C2 . . . . 0.8(6) ?
C2 C3 C4 C5 . . . . -2.0(9) ?
C1 C3 C4 C5 . . . . -179.7(6) ?
C3 C4 C5 C6 . . . . 2.1(10) ?
C2 N1 C6 C5 . . . . 0.4(9) ?
Co1 N1 C6 C5 . . . . -178.7(4) ?
C4 C5 C6 N1 . . . . -1.4(11) ?
C11 N2 C7 C8 . . . . 1.4(8) ?
Co1 N2 C7 C8 . . . . -177.7(5) ?
C11 N2 C7 C2 . . . . -177.9(5) ?
Co1 N2 C7 C2 . . . . 3.0(6) ?
N1 C2 C7 N2 . . . . -1.1(9) ?
C3 C2 C7 N2 . . . . 178.3(5) ?
N1 C2 C7 C8 . . . . 179.5(5) ?
C3 C2 C7 C8 . . . . -1.1(7) ?
N2 C7 C8 C9 . . . . 0.6(9) ?
C2 C7 C8 C9 . . . . -180.0(5) ?
N2 C7 C8 C1 . . . . -177.8(5) ?
C2 C7 C8 C1 . . . . 1.6(6) ?
O1 C1 C8 C9 . . . . -0.6(12) ?
C3 C1 C8 C9 . . . . -179.5(7) ?
O1 C1 C8 C7 . . . . 177.4(6) ?
C3 C1 C8 C7 . . . . -1.5(6) ?
C7 C8 C9 C10 . . . . -1.3(9) ?
C1 C8 C9 C10 . . . . 176.6(6) ?
C8 C9 C10 C11 . . . . -0.2(10) ?
C7 N2 C11 C10 . . . . -2.9(8) ?
Co1 N2 C11 C10 . . . . 175.8(4) ?
C9 C10 C11 N2 . . . . 2.5(10) ?
C14 N3 C12 N4 . . . . 0.3(8) ?
Co1 N3 C12 N4 . . . . -179.2(4) ?
C13 N4 C12 N3 . . . . -0.9(9) ?
C12 N4 C13 C14 . . . . 1.1(9) ?
N4 C13 C14 N3 . . . . -1.0(9) ?
C12 N3 C14 C13 . . . . 0.5(8) ?
Co1 N3 C14 C13 . . . . 179.9(5) ?
C17 N5 C15 N6 . . . . 0.5(10) ?
Co1 N5 C15 N6 . . . . 177.5(6) ?
C16 N6 C15 N5 . . . . 0.9(12) ?
C15 N6 C16 C17 . . . . -1.9(11) ?
N6 C16 C17 N5 . . . . 2.3(10) ?
C15 N5 C17 C16 . . . . -1.8(9) ?
Co1 N5 C17 C16 . . . . -178.9(5) ?
